data_2237283
loop_
_publ_author_name
'Ourhriss, Najia'
'Benharref, Ahmed'
'Saadi, Mohamed'
'El Ammari, Lahcen'
'Berraho, Moha'

_publ_section_title
;
 (1<i>S</i>,3<i>R</i>,8<i>R</i>,9<i>S</i>,11<i>R</i>)-2,2,10,10-Tetrachloro-3,7,7,11-tetramethyltetracyclo[6.5.0.0^1,3^.0^9,11^]tridecane
;
_journal_coeditor_code BT6883
_journal_issue 2
_journal_name_full 'Acta Crystallographica Section E'
_journal_page_first o275
_journal_paper_doi 10.1107/S1600536813001700
_journal_volume 69
_journal_year 2013
_chemical_formula_iupac 'C17 H24 Cl4'
_chemical_formula_moiety 'C17 H24 Cl4'
_chemical_formula_sum 'C17 H24 Cl4'
_chemical_formula_weight 370.16
_chemical_name_systematic
(1<i>S</i>,3<i>R</i>,8<i>R</i>,9<i>S</i>,11<i>R</i>)-2,2,10,10-Tetrachloro-3,7,7,11-tetramethyltetracyclo[6.5.0.0^1,3^.0^9,11^]tridecane
_space_group_IT_number 4
_symmetry_cell_setting monoclinic
_symmetry_space_group_name_Hall 'P 2yb'
_symmetry_space_group_name_H-M 'P 1 21 1'
_atom_sites_solution_hydrogens geom
_atom_sites_solution_primary direct
_atom_sites_solution_secondary difmap
_audit_creation_method SHELXL-97
_cell_angle_alpha 90.00
_cell_angle_beta 107.665(2)
_cell_angle_gamma 90.00
_cell_formula_units_Z 2
_cell_length_a 8.8807(6)
_cell_length_b 11.6280(8)
_cell_length_c 9.0596(6)
_cell_measurement_reflns_used 5419
_cell_measurement_temperature 296(2)
_cell_measurement_theta_max 30.51
_cell_measurement_theta_min 2.81
_cell_volume 891.42(10)
_computing_cell_refinement 'SAINT (Bruker, 2009)'
_computing_data_collection 'APEX2 (Bruker, 2009)'
_computing_data_reduction 'SAINT (Bruker, 2009)'
_computing_molecular_graphics 'ORTEP-3 for Windows (Farrugia, 2012)'
_computing_publication_material 'PLATON (Spek, 2009) and publCIF (Westrip, 2010)'
_computing_structure_refinement 'SHELXL97 (Sheldrick, 2008)'
_computing_structure_solution 'SHELXS97 (Sheldrick, 2008)'
_diffrn_ambient_temperature 296(2)
_diffrn_measured_fraction_theta_full 0.999
_diffrn_measured_fraction_theta_max 0.999
_diffrn_measurement_device_type 'Bruker X8 APEX'
_diffrn_measurement_method '\f and \w scans'
_diffrn_radiation_monochromator graphite
_diffrn_radiation_source 'fine-focus sealed tube'
_diffrn_radiation_type MoK\a
_diffrn_radiation_wavelength 0.71073
_diffrn_reflns_av_R_equivalents 0.0189
_diffrn_reflns_av_sigmaI/netI 0.0224
_diffrn_reflns_limit_h_max 12
_diffrn_reflns_limit_h_min -12
_diffrn_reflns_limit_k_max 16
_diffrn_reflns_limit_k_min -16
_diffrn_reflns_limit_l_max 12
_diffrn_reflns_limit_l_min -12
_diffrn_reflns_number 15112
_diffrn_reflns_theta_full 30.51
_diffrn_reflns_theta_max 30.51
_diffrn_reflns_theta_min 2.81
_exptl_absorpt_coefficient_mu 0.656
_exptl_absorpt_correction_type none
_exptl_crystal_colour colourless
_exptl_crystal_density_diffrn 1.379
_exptl_crystal_density_method 'not measured'
_exptl_crystal_description Block
_exptl_crystal_F_000 388
_exptl_crystal_size_max 0.41
_exptl_crystal_size_mid 0.35
_exptl_crystal_size_min 0.27
_refine_diff_density_max 0.317
_refine_diff_density_min -0.191
_refine_ls_abs_structure_details 'Flack  (1983)'
_refine_ls_abs_structure_Flack 0.04(4)
_refine_ls_extinction_method none
_refine_ls_goodness_of_fit_ref 1.029
_refine_ls_hydrogen_treatment constr
_refine_ls_matrix_type full
_refine_ls_number_parameters 190
_refine_ls_number_reflns 5419
_refine_ls_number_restraints 1
_refine_ls_restrained_S_all 1.029
_refine_ls_R_factor_all 0.0374
_refine_ls_R_factor_gt 0.0320
_refine_ls_shift/su_max 0.001
_refine_ls_shift/su_mean 0.000
_refine_ls_structure_factor_coef Fsqd
_refine_ls_weighting_details 'calc w=1/[\s^2^(Fo^2^)+(0.0491P)^2^+0.0740P] where P=(Fo^2^+2Fc^2^)/3'
_refine_ls_weighting_scheme calc
_refine_ls_wR_factor_gt 0.0813
_refine_ls_wR_factor_ref 0.0847
_reflns_number_gt 4910
_reflns_number_total 5419
_reflns_threshold_expression I>2\s(I)
_cod_data_source_file bt6883.cif
_cod_data_source_block I
_cod_original_sg_symbol_H-M 'P 21'
_cod_database_code 2237283
_cod_database_fobs_code 2237283

loop_
_symmetry_equiv_pos_as_xyz
'x, y, z'
'-x, y+1/2, -z'

loop_
_atom_site_type_symbol
_atom_site_label
_atom_site_fract_x
_atom_site_fract_y
_atom_site_fract_z
_atom_site_U_iso_or_equiv
_atom_site_adp_type
_atom_site_calc_flag
_atom_site_refinement_flags
_atom_site_occupancy
_atom_site_symmetry_multiplicity
Cl Cl1 0.38317(6) 0.32772(6) 0.92294(6) 0.06701(17) Uani d . 1 1
Cl Cl2 0.52164(6) 0.12723(5) 0.83384(6) 0.05443(13) Uani d . 1 1
Cl Cl3 0.78628(6) 0.23092(5) 1.13768(5) 0.05374(13) Uani d . 1 1
Cl Cl4 1.12169(5) 0.25246(4) 1.19453(5) 0.04960(12) Uani d . 1 1
C C1 0.62379(15) 0.35612(13) 0.77816(16) 0.0288(3) Uani d . 1 1
C C2 0.49711(18) 0.27743(16) 0.80650(18) 0.0391(4) Uani d . 1 1
C C3 0.47133(16) 0.32604(17) 0.64690(18) 0.0380(3) Uani d . 1 1
C C4 0.48758(19) 0.24243(18) 0.52377(18) 0.0431(4) Uani d . 1 1
H H4A 0.5552 0.1791 0.5733 0.052 Uiso calc R 1 1
H H4B 0.3845 0.2111 0.4692 0.052 Uiso calc R 1 1
C C5 0.5566(2) 0.2997(2) 0.40815(19) 0.0518(5) Uani d . 1 1
H H5A 0.4729 0.3396 0.3311 0.062 Uiso calc R 1 1
H H5B 0.5980 0.2408 0.3552 0.062 Uiso calc R 1 1
C C6 0.6879(2) 0.38477(18) 0.48244(18) 0.0442(4) Uani d . 1 1
H H6A 0.6393 0.4506 0.5156 0.053 Uiso calc R 1 1
H H6B 0.7306 0.4116 0.4019 0.053 Uiso calc R 1 1
C C7 0.82871(16) 0.34716(14) 0.62113(16) 0.0324(3) Uani d . 1 1
C C8 0.77955(14) 0.30517(11) 0.76794(14) 0.0244(2) Uani d . 1 1
H H8 0.7717 0.2249 0.7579 0.029 Uiso d R 1 1
C C9 0.91820(15) 0.32805(12) 0.91322(15) 0.0269(2) Uani d . 1 1
H H9 1.0184 0.3143 0.8884 0.032 Uiso d R 1 1
C C10 0.93290(17) 0.29978(13) 1.07857(15) 0.0317(3) Uani d . 1 1
C C11 0.91735(18) 0.42382(14) 1.02843(17) 0.0350(3) Uani d . 1 1
C C12 0.7581(2) 0.48145(17) 1.0110(2) 0.0474(4) Uani d . 1 1
H H12A 0.7766 0.5613 1.0420 0.057 Uiso calc R 1 1
H H12B 0.7095 0.4446 1.0812 0.057 Uiso calc R 1 1
C C13 0.64262(19) 0.47670(14) 0.84681(19) 0.0377(3) Uani d . 1 1
H H13A 0.5402 0.5044 0.8488 0.045 Uiso calc R 1 1
H H13B 0.6798 0.5277 0.7806 0.045 Uiso calc R 1 1
C C14 0.3446(2) 0.4161(2) 0.5839(2) 0.0545(5) Uani d . 1 1
H H14A 0.3648 0.4816 0.6516 0.082 Uiso calc R 1 1
H H14B 0.2430 0.3844 0.5775 0.082 Uiso calc R 1 1
H H14C 0.3457 0.4395 0.4826 0.082 Uiso calc R 1 1
C C15 0.9169(2) 0.2471(2) 0.57360(19) 0.0469(4) Uani d . 1 1
H H15A 0.8513 0.1798 0.5550 0.070 Uiso calc R 1 1
H H15B 1.0128 0.2318 0.6552 0.070 Uiso calc R 1 1
H H15C 0.9418 0.2672 0.4809 0.070 Uiso calc R 1 1
C C16 0.9411(2) 0.45147(18) 0.6573(2) 0.0459(4) Uani d . 1 1
H H16A 1.0290 0.4353 0.7471 0.069 Uiso calc R 1 1
H H16B 0.8854 0.5177 0.6767 0.069 Uiso calc R 1 1
H H16C 0.9789 0.4664 0.5704 0.069 Uiso calc R 1 1
C C17 1.0594(2) 0.50220(16) 1.0855(2) 0.0529(5) Uani d . 1 1
H H17A 1.0320 0.5781 1.0443 0.079 Uiso calc R 1 1
H H17B 1.1446 0.4729 1.0518 0.079 Uiso calc R 1 1
H H17C 1.0917 0.5053 1.1967 0.079 Uiso calc R 1 1

loop_
_atom_site_aniso_label
_atom_site_aniso_U_11
_atom_site_aniso_U_22
_atom_site_aniso_U_33
_atom_site_aniso_U_12
_atom_site_aniso_U_13
_atom_site_aniso_U_23
Cl1 0.0372(2) 0.1166(5) 0.0572(3) 0.0018(3) 0.0294(2) -0.0039(3)
Cl2 0.0510(2) 0.0575(3) 0.0527(3) -0.0213(2) 0.0126(2) 0.0075(2)
Cl3 0.0529(2) 0.0783(3) 0.03199(18) -0.0149(2) 0.01578(16) 0.00474(19)
Cl4 0.0432(2) 0.0512(2) 0.03845(19) 0.00492(18) -0.01151(15) 0.00149(18)
C1 0.0203(5) 0.0383(7) 0.0276(6) 0.0004(5) 0.0068(5) -0.0003(5)
C2 0.0253(6) 0.0579(10) 0.0358(7) -0.0060(6) 0.0120(5) -0.0007(7)
C3 0.0202(6) 0.0576(10) 0.0339(7) -0.0013(6) 0.0046(5) 0.0000(7)
C4 0.0305(7) 0.0607(10) 0.0318(7) -0.0065(7) -0.0001(5) -0.0055(7)
C5 0.0408(8) 0.0849(15) 0.0247(7) -0.0039(9) 0.0024(6) -0.0019(8)
C6 0.0364(8) 0.0666(12) 0.0288(7) 0.0003(7) 0.0089(6) 0.0111(7)
C7 0.0268(6) 0.0455(8) 0.0260(6) -0.0005(6) 0.0095(5) 0.0001(6)
C8 0.0209(5) 0.0299(6) 0.0212(5) 0.0004(5) 0.0049(4) -0.0022(5)
C9 0.0220(5) 0.0327(6) 0.0244(6) 0.0006(5) 0.0048(4) -0.0024(5)
C10 0.0295(6) 0.0385(7) 0.0234(6) 0.0007(6) 0.0023(5) -0.0018(5)
C11 0.0321(7) 0.0350(7) 0.0317(7) 0.0009(6) 0.0006(5) -0.0070(6)
C12 0.0456(9) 0.0486(9) 0.0434(9) 0.0131(7) 0.0066(7) -0.0172(7)
C13 0.0319(7) 0.0384(8) 0.0412(8) 0.0100(6) 0.0087(6) -0.0023(6)
C14 0.0264(7) 0.0793(14) 0.0513(10) 0.0126(8) 0.0020(7) 0.0039(10)
C15 0.0433(8) 0.0676(11) 0.0341(7) 0.0100(8) 0.0184(6) -0.0059(8)
C16 0.0372(8) 0.0578(11) 0.0453(9) -0.0095(7) 0.0162(7) 0.0063(8)
C17 0.0513(10) 0.0410(9) 0.0527(10) -0.0117(8) -0.0050(8) -0.0085(8)

loop_
_atom_type_symbol
_atom_type_description
_atom_type_scat_dispersion_real
_atom_type_scat_dispersion_imag
_atom_type_scat_source
Cl Cl 0.1484 0.1585 'International Tables Vol C Tables 4.2.6.8 and 6.1.1.4'
C C 0.0033 0.0016 'International Tables Vol C Tables 4.2.6.8 and 6.1.1.4'
H H 0.0000 0.0000 'International Tables Vol C Tables 4.2.6.8 and 6.1.1.4'

loop_
_geom_angle_atom_site_label_1
_geom_angle_atom_site_label_2
_geom_angle_atom_site_label_3
_geom_angle
C13 C1 C2 118.50(12)
C13 C1 C8 113.04(11)
C2 C1 C8 120.10(13)
C13 C1 C3 118.97(13)
C2 C1 C3 58.50(10)
C8 C1 C3 117.48(12)
C3 C2 C1 61.28(10)
C3 C2 Cl2 118.84(13)
C1 C2 Cl2 123.25(12)
C3 C2 Cl1 120.10(13)
C1 C2 Cl1 119.01(12)
Cl2 C2 Cl1 108.16(9)
C2 C3 C14 120.05(14)
C2 C3 C4 116.41(16)
C14 C3 C4 112.99(14)
C2 C3 C1 60.23(9)
C14 C3 C1 120.64(16)
C4 C3 C1 116.95(12)
C5 C4 C3 111.97(17)
C5 C4 H4A 109.2
C3 C4 H4A 109.2
C5 C4 H4B 109.2
C3 C4 H4B 109.2
H4A C4 H4B 107.9
C4 C5 C6 113.30(13)
C4 C5 H5A 108.9
C6 C5 H5A 108.9
C4 C5 H5B 108.9
C6 C5 H5B 108.9
H5A C5 H5B 107.7
C5 C6 C7 119.92(16)
C5 C6 H6A 107.3
C7 C6 H6A 107.3
C5 C6 H6B 107.3
C7 C6 H6B 107.3
H6A C6 H6B 106.9
C15 C7 C16 107.65(13)
C15 C7 C6 110.06(13)
C16 C7 C6 105.23(14)
C15 C7 C8 107.07(13)
C16 C7 C8 112.76(12)
C6 C7 C8 113.95(11)
C9 C8 C1 112.74(10)
C9 C8 C7 108.15(10)
C1 C8 C7 114.32(11)
C9 C8 H8 105.9
C1 C8 H8 110.4
C7 C8 H8 104.7
C10 C9 C11 59.64(10)
C10 C9 C8 128.69(12)
C11 C9 C8 123.06(11)
C10 C9 H9 112.2
C11 C9 H9 117.5
C8 C9 H9 108.6
C9 C10 C11 61.10(10)
C9 C10 Cl3 124.05(10)
C11 C10 Cl3 121.55(11)
C9 C10 Cl4 116.07(10)
C11 C10 Cl4 117.34(11)
Cl3 C10 Cl4 109.57(8)
C10 C11 C17 118.86(14)
C10 C11 C9 59.27(9)
C17 C11 C9 119.72(15)
C10 C11 C12 116.63(15)
C17 C11 C12 114.83(15)
C9 C11 C12 116.42(12)
C11 C12 C13 114.26(13)
C11 C12 H12A 108.7
C13 C12 H12A 108.7
C11 C12 H12B 108.7
C13 C12 H12B 108.7
H12A C12 H12B 107.6
C1 C13 C12 112.86(13)
C1 C13 H13A 109.0
C12 C13 H13A 109.0
C1 C13 H13B 109.0
C12 C13 H13B 109.0
H13A C13 H13B 107.8
C3 C14 H14A 109.5
C3 C14 H14B 109.5
H14A C14 H14B 109.5
C3 C14 H14C 109.5
H14A C14 H14C 109.5
H14B C14 H14C 109.5
C7 C15 H15A 109.5
C7 C15 H15B 109.5
H15A C15 H15B 109.5
C7 C15 H15C 109.5
H15A C15 H15C 109.5
H15B C15 H15C 109.5
C7 C16 H16A 109.5
C7 C16 H16B 109.5
H16A C16 H16B 109.5
C7 C16 H16C 109.5
H16A C16 H16C 109.5
H16B C16 H16C 109.5
C11 C17 H17A 109.5
C11 C17 H17B 109.5
H17A C17 H17B 109.5
C11 C17 H17C 109.5
H17A C17 H17C 109.5
H17B C17 H17C 109.5

loop_
_geom_bond_atom_site_label_1
_geom_bond_atom_site_label_2
_geom_bond_distance
Cl1 C2 1.7682(17)
Cl2 C2 1.768(2)
Cl3 C10 1.7454(16)
Cl4 C10 1.7744(14)
C1 C13 1.522(2)
C1 C2 1.531(2)
C1 C8 1.5332(17)
C1 C3 1.5468(19)
C2 C3 1.504(2)
C3 C14 1.517(2)
C3 C4 1.519(2)
C4 C5 1.519(3)
C4 H4A 0.9700
C4 H4B 0.9700
C5 C6 1.521(3)
C5 H5A 0.9700
C5 H5B 0.9700
C6 C7 1.543(2)
C6 H6A 0.9700
C6 H6B 0.9700
C7 C15 1.536(2)
C7 C16 1.541(2)
C7 C8 1.5970(19)
C8 C9 1.5283(17)
C8 H8 0.9380
C9 C10 1.5001(19)
C9 C11 1.528(2)
C9 H9 0.9951
C10 C11 1.506(2)
C11 C17 1.515(2)
C11 C12 1.529(2)
C12 C13 1.530(2)
C12 H12A 0.9700
C12 H12B 0.9700
C13 H13A 0.9700
C13 H13B 0.9700
C14 H14A 0.9600
C14 H14B 0.9600
C14 H14C 0.9600
C15 H15A 0.9600
C15 H15B 0.9600
C15 H15C 0.9600
C16 H16A 0.9600
C16 H16B 0.9600
C16 H16C 0.9600
C17 H17A 0.9600
C17 H17B 0.9600
C17 H17C 0.9600

loop_
_cod_related_entry_id
_cod_related_entry_database
_cod_related_entry_code
1 ChemSpider 30658299
